data_1528969
loop_
_publ_author_name
'Waldrop, L.'

_publ_section_title
;
 Crystal structure of triplite
;
_journal_name_full Naturwissenschaften
_journal_page_first 178
_journal_page_last 178
_journal_volume 55
_journal_year 1968
_chemical_formula_sum 'F Mn2 O4 P'
_chemical_name_systematic 'Mn2 F (P O4)'
_space_group_IT_number 15
_symmetry_space_group_name_Hall '-I 2yc'
_symmetry_space_group_name_H-M 'I 1 2/c 1'
_cell_angle_alpha 90
_cell_angle_beta 107.09
_cell_angle_gamma 90
_cell_formula_units_Z 8
_cell_length_a 12.065
_cell_length_b 6.454
_cell_length_c 9.937
_cell_volume 739.603
_citation_journal_id_ASTM NATWAY
_cod_data_source_file Waldrop_NATWAY_1968_376.cif
_cod_data_source_block F1Mn2O4P1
_cod_original_cell_volume 739.6031
_cod_original_sg_symbol_Hall '-C 2yc (x,y,-x+z)'
_cod_original_formula_sum 'F1 Mn2 O4 P1'
_cod_database_code 1528969

loop_
_symmetry_equiv_pos_as_xyz
x,y,z
-x,y,-z+1/2
-x,-y,-z
x,-y,z-1/2
x+1/2,y+1/2,z+1/2
-x+1/2,y+1/2,-z+1
-x+1/2,-y+1/2,-z+1/2
x+1/2,-y+1/2,z

loop_
_atom_site_label
_atom_site_type_symbol
_atom_site_fract_x
_atom_site_fract_y
_atom_site_fract_z
_atom_site_occupancy
_atom_site_U_iso_or_equiv
Mn2 Mn+2 0.443 0.231 0.444 1 0.0
O2 O-2 0.29 0.356 0.484 1 0.0
F1 F-1 0.48 0.394 0.872 1 0.0
O3 O-2 0.133 0.214 0.279 1 0.0
O1 O-2 0.083 0.461 0.443 1 0.0
Mn1 Mn+2 0.343 0.394 0.699 1 0.0
O4 O-2 0.303 0.08 0.722 1 0.0
P1 P+5 0.176 0.404 0.369 1 0.0
